data_4132776
loop_
_publ_author_name
'Rudenko, Andrey E.'
'Clayman, Naomi E.'
'Walker, Katherine L.'
'Maclaren, Jana K.'
'Zimmerman, Paul M.'
'Waymouth, Robert M.'

_publ_section_title
;
 Ligand-Induced Reductive Elimination of Ethane from Azopyridine Palladium
 Dimethyl Complexes.
;
_journal_issue 36
_journal_name_full 'Journal of the American Chemical Society'
_journal_page_first 11408
_journal_page_last 11415
_journal_paper_doi 10.1021/jacs.8b06398
_journal_volume 140
_journal_year 2018
_chemical_formula_moiety 'C18 H25 N3 Pd'
_chemical_formula_sum 'C18 H25 N3 Pd'
_chemical_formula_weight 389.81
_space_group_crystal_system monoclinic
_space_group_IT_number 14
_space_group_name_Hall '-P 2yn'
_space_group_name_H-M_alt 'P 1 21/n 1'
_atom_sites_solution_hydrogens geom
_atom_sites_solution_primary dual
_audit_creation_date 2018-07-27
_audit_creation_method
;
Olex2 1.2
(compiled 2018.05.29 svn.r3508 for OlexSys, GUI svn.r5506)
;
_cell_angle_alpha 90
_cell_angle_beta 108.9140(10)
_cell_angle_gamma 90
_cell_formula_units_Z 4
_cell_length_a 8.1652(4)
_cell_length_b 19.9237(8)
_cell_length_c 11.5584(5)
_cell_measurement_reflns_used 8694
_cell_measurement_temperature 100
_cell_measurement_theta_max 27.629
_cell_measurement_theta_min 2.691
_cell_volume 1778.81(14)
_computing_cell_refinement 'SAINT+ Ver. 8.34A (Bruker-AXS, 2014)'
_computing_data_collection 'APEX2 Ver. 2014.11-0 (Bruker-AXS, 2014)'
_computing_data_reduction 'SAINT+ Ver. 8.34A (Bruker-AXS, 2014)'
_computing_molecular_graphics 'Olex2 (Dolomanov et al., 2009)'
_computing_publication_material 'Olex2 (Dolomanov et al., 2009)'
_computing_structure_refinement 'XL (Sheldrick, 2008)'
_computing_structure_solution 'ShelXT (Sheldrick, 2015)'
_diffrn_ambient_temperature 100
_diffrn_detector 'Bruker Photon100'
_diffrn_detector_area_resol_mean 10.4
_diffrn_detector_type 'CMOS area detector'
_diffrn_measured_fraction_theta_full 0.991
_diffrn_measured_fraction_theta_max 0.914
_diffrn_measurement_device 'four-circle diffractometer'
_diffrn_measurement_device_type 'D8 Venture'
_diffrn_measurement_method '\f and \w scans'
_diffrn_radiation_collimation 'focusing mirrors'
_diffrn_radiation_monochromator 'mirror optics'
_diffrn_radiation_probe x-ray
_diffrn_radiation_type MoK\a
_diffrn_radiation_wavelength 0.71073
_diffrn_reflns_av_R_equivalents 0.0336
_diffrn_reflns_av_unetI/netI 0.0346
_diffrn_reflns_Laue_measured_fraction_full 0.991
_diffrn_reflns_Laue_measured_fraction_max 0.914
_diffrn_reflns_limit_h_max 10
_diffrn_reflns_limit_h_min -9
_diffrn_reflns_limit_k_max 26
_diffrn_reflns_limit_k_min -22
_diffrn_reflns_limit_l_max 14
_diffrn_reflns_limit_l_min -14
_diffrn_reflns_number 18655
_diffrn_reflns_point_group_measured_fraction_full 0.991
_diffrn_reflns_point_group_measured_fraction_max 0.914
_diffrn_reflns_theta_full 26.000
_diffrn_reflns_theta_max 27.919
_diffrn_reflns_theta_min 2.125
_diffrn_source 'microfocus sealed X-ray tube'
_diffrn_source_type 'Incoatec I\ms'
_diffrn_standards_number 0
_exptl_absorpt_coefficient_mu 1.044
_exptl_absorpt_correction_T_max 0.7456
_exptl_absorpt_correction_T_min 0.7040
_exptl_absorpt_correction_type multi-scan
_exptl_absorpt_process_details
;   
 'SADABS-2014/5 (Bruker,2014/5) was used for absorption correction. 
wR2(int) was 0.0671 before and 0.0373 after correction.
 The Ratio of minimum to maximum transmission is 0.9442. 
The \l/2 correction factor is 0.00150.'
;
_exptl_crystal_colour 'clear dark brown'
_exptl_crystal_colour_lustre clear
_exptl_crystal_colour_modifier dark
_exptl_crystal_colour_primary brown
_exptl_crystal_density_diffrn 1.456
_exptl_crystal_description block
_exptl_crystal_F_000 800
_exptl_crystal_size_max 0.095
_exptl_crystal_size_mid 0.059
_exptl_crystal_size_min 0.055
_refine_diff_density_max 0.395
_refine_diff_density_min -0.346
_refine_diff_density_rms 0.083
_refine_ls_extinction_method none
_refine_ls_goodness_of_fit_ref 1.029
_refine_ls_hydrogen_treatment constr
_refine_ls_matrix_type full
_refine_ls_number_parameters 204
_refine_ls_number_reflns 3899
_refine_ls_number_restraints 0
_refine_ls_restrained_S_all 1.029
_refine_ls_R_factor_all 0.0421
_refine_ls_R_factor_gt 0.0262
_refine_ls_shift/su_max 0.001
_refine_ls_shift/su_mean 0.000
_refine_ls_structure_factor_coef Fsqd
_refine_ls_weighting_details 'w=1/[\s^2^(Fo^2^)+(0.0270P)^2^+0.6959P] where P=(Fo^2^+2Fc^2^)/3'
_refine_ls_weighting_scheme calc
_refine_ls_wR_factor_gt 0.0518
_refine_ls_wR_factor_ref 0.0559
_reflns_Friedel_coverage 0.000
_reflns_number_gt 3167
_reflns_number_total 3899
_reflns_threshold_expression 'I > 2\s(I)'
_cod_data_source_file ja8b06398_si_005.cif
_cod_data_source_block arca_a
_cod_database_code 4132776
_shelx_space_group_comment
;
The symmetry employed for this shelxl refinement is uniquely defined
by the following loop, which should always be used as a source of
symmetry information in preference to the above space-group names.
They are only intended as comments.
;
_shelx_estimated_absorpt_t_max 0.945
_shelx_estimated_absorpt_t_min 0.907

loop_
_space_group_symop_operation_xyz
'x, y, z'
'-x+1/2, y+1/2, -z+1/2'
'-x, -y, -z'
'x-1/2, -y-1/2, z-1/2'

loop_
_atom_site_label
_atom_site_type_symbol
_atom_site_fract_x
_atom_site_fract_y
_atom_site_fract_z
_atom_site_U_iso_or_equiv
_atom_site_adp_type
_atom_site_occupancy
_atom_site_site_symmetry_order
_atom_site_calc_flag
_atom_site_refinement_flags_posn
Pd1 Pd 0.64737(2) 0.42118(2) 0.14877(2) 0.01295(6) Uani 1 1 d .
N1 N 0.5588(2) 0.41618(8) 0.29828(16) 0.0138(4) Uani 1 1 d .
N2 N 0.6662(2) 0.52482(8) 0.22031(15) 0.0134(4) Uani 1 1 d .
N3 N 0.5365(2) 0.46872(8) 0.35220(16) 0.0158(4) Uani 1 1 d .
C1 C 0.6454(3) 0.31550(10) 0.4219(2) 0.0189(5) Uani 1 1 d .
C2 C 0.6004(3) 0.25662(11) 0.4684(2) 0.0240(5) Uani 1 1 d .
H2 H 0.688746 0.229000 0.520273 0.029 Uiso 1 1 calc R
C3 C 0.4293(3) 0.23755(11) 0.4403(2) 0.0274(6) Uani 1 1 d .
H3 H 0.400991 0.196567 0.471357 0.033 Uiso 1 1 calc R
C4 C 0.2992(3) 0.27799(11) 0.3672(2) 0.0258(5) Uani 1 1 d .
H4 H 0.182075 0.264284 0.348669 0.031 Uiso 1 1 calc R
C5 C 0.3361(3) 0.33862(11) 0.32002(19) 0.0193(5) Uani 1 1 d .
C6 C 0.5103(3) 0.35570(10) 0.34912(19) 0.0156(5) Uani 1 1 d .
C7 C 0.5871(3) 0.52854(10) 0.30654(18) 0.0145(4) Uani 1 1 d .
C8 C 0.5551(3) 0.58731(10) 0.3582(2) 0.0195(5) Uani 1 1 d .
H8 H 0.499166 0.586799 0.418635 0.023 Uiso 1 1 calc R
C9 C 0.6066(3) 0.64723(11) 0.3197(2) 0.0222(5) Uani 1 1 d .
H9 H 0.584112 0.688999 0.351193 0.027 Uiso 1 1 calc R
C10 C 0.6912(3) 0.64446(10) 0.23458(19) 0.0203(5) Uani 1 1 d .
H10 H 0.729540 0.684835 0.207951 0.024 Uiso 1 1 calc R
C11 C 0.7216(3) 0.58307(10) 0.18663(19) 0.0166(4) Uani 1 1 d .
C12 C 0.8177(3) 0.58121(11) 0.0971(2) 0.0247(5) Uani 1 1 d .
H12A H 0.887230 0.540140 0.109218 0.037 Uiso 1 1 calc GR
H12B H 0.893887 0.620417 0.109334 0.037 Uiso 1 1 calc GR
H12C H 0.735158 0.581862 0.013817 0.037 Uiso 1 1 calc GR
C13 C 0.1919(3) 0.38306(12) 0.2446(2) 0.0256(5) Uani 1 1 d .
H13A H 0.091530 0.354746 0.200275 0.031 Uiso 1 1 calc R
H13B H 0.230769 0.406898 0.183025 0.031 Uiso 1 1 calc R
C14 C 0.1344(3) 0.43459(12) 0.3213(2) 0.0282(6) Uani 1 1 d .
H14A H 0.028845 0.456995 0.270344 0.042 Uiso 1 1 calc GR
H14B H 0.226202 0.467976 0.353173 0.042 Uiso 1 1 calc GR
H14C H 0.111400 0.411905 0.389675 0.042 Uiso 1 1 calc GR
C15 C 0.8311(3) 0.33676(11) 0.4525(2) 0.0237(5) Uani 1 1 d .
H15A H 0.848417 0.357005 0.379150 0.028 Uiso 1 1 calc R
H15B H 0.906267 0.296639 0.475115 0.028 Uiso 1 1 calc R
C16 C 0.8856(3) 0.38744(14) 0.5579(2) 0.0355(6) Uani 1 1 d .
H16A H 0.807630 0.426211 0.537980 0.053 Uiso 1 1 calc GR
H16B H 1.004486 0.402318 0.570138 0.053 Uiso 1 1 calc GR
H16C H 0.879717 0.366198 0.632896 0.053 Uiso 1 1 calc GR
C17 C 0.6096(3) 0.32292(11) 0.1030(2) 0.0243(5) Uani 1 1 d .
H17A H 0.721878 0.300809 0.118248 0.036 Uiso 1 1 calc GR
H17B H 0.541694 0.318931 0.016204 0.036 Uiso 1 1 calc GR
H17C H 0.547072 0.301459 0.152529 0.036 Uiso 1 1 calc GR
C18 C 0.7224(3) 0.42946(10) -0.00408(19) 0.0180(5) Uani 1 1 d .
H18A H 0.679016 0.390802 -0.057706 0.027 Uiso 1 1 calc GR
H18B H 0.849036 0.430654 0.020487 0.027 Uiso 1 1 calc GR
H18C H 0.674834 0.470866 -0.047908 0.027 Uiso 1 1 calc GR

loop_
_atom_site_aniso_label
_atom_site_aniso_U_11
_atom_site_aniso_U_22
_atom_site_aniso_U_33
_atom_site_aniso_U_23
_atom_site_aniso_U_13
_atom_site_aniso_U_12
Pd1 0.01420(10) 0.01230(9) 0.01329(9) -0.00061(7) 0.00578(7) 0.00086(7)
N1 0.0108(9) 0.0147(9) 0.0146(9) -0.0004(7) 0.0024(7) 0.0006(7)
N2 0.0123(9) 0.0139(8) 0.0120(9) 0.0004(7) 0.0014(7) -0.0005(7)
N3 0.0156(10) 0.0154(9) 0.0165(9) -0.0030(8) 0.0055(8) 0.0003(7)
C1 0.0254(13) 0.0152(10) 0.0212(12) -0.0021(9) 0.0144(11) 0.0024(9)
C2 0.0362(14) 0.0149(11) 0.0265(13) 0.0032(10) 0.0178(12) 0.0064(10)
C3 0.0433(16) 0.0146(10) 0.0340(13) -0.0014(10) 0.0259(12) -0.0047(11)
C4 0.0289(14) 0.0260(12) 0.0288(13) -0.0094(11) 0.0180(11) -0.0122(11)
C5 0.0224(13) 0.0218(11) 0.0161(11) -0.0065(9) 0.0094(10) -0.0048(10)
C6 0.0221(12) 0.0135(10) 0.0140(11) -0.0042(9) 0.0098(10) -0.0032(9)
C7 0.0138(11) 0.0165(10) 0.0119(10) -0.0002(9) 0.0025(9) -0.0007(9)
C8 0.0227(12) 0.0203(11) 0.0165(11) -0.0031(9) 0.0078(10) 0.0007(9)
C9 0.0283(14) 0.0160(11) 0.0208(12) -0.0040(9) 0.0057(11) 0.0033(10)
C10 0.0246(13) 0.0145(10) 0.0176(12) 0.0029(9) 0.0010(10) -0.0022(9)
C11 0.0159(11) 0.0172(11) 0.0132(10) 0.0028(9) -0.0001(9) 0.0002(9)
C12 0.0338(14) 0.0179(11) 0.0273(13) 0.0026(10) 0.0165(12) -0.0030(10)
C13 0.0178(13) 0.0360(14) 0.0222(12) 0.0001(11) 0.0052(10) -0.0085(11)
C14 0.0178(12) 0.0326(13) 0.0330(14) 0.0043(11) 0.0064(11) 0.0020(10)
C15 0.0232(13) 0.0207(11) 0.0287(13) 0.0071(10) 0.0107(11) 0.0083(10)
C16 0.0229(14) 0.0463(16) 0.0313(15) -0.0025(13) 0.0003(12) 0.0011(12)
C17 0.0359(14) 0.0159(11) 0.0254(12) -0.0026(10) 0.0160(11) -0.0011(10)
C18 0.0201(12) 0.0178(11) 0.0153(11) -0.0015(9) 0.0048(10) 0.0020(9)

loop_
_atom_type_symbol
_atom_type_description
_atom_type_scat_dispersion_real
_atom_type_scat_dispersion_imag
_atom_type_scat_source
C C 0.0033 0.0016 'International Tables Vol C Tables 4.2.6.8 and 6.1.1.4'
H H 0.0000 0.0000 'International Tables Vol C Tables 4.2.6.8 and 6.1.1.4'
N N 0.0061 0.0033 'International Tables Vol C Tables 4.2.6.8 and 6.1.1.4'
Pd Pd -0.9988 1.0072 'International Tables Vol C Tables 4.2.6.8 and 6.1.1.4'

loop_
_geom_angle_atom_site_label_1
_geom_angle_atom_site_label_2
_geom_angle_atom_site_label_3
_geom_angle
N1 Pd1 N2 74.63(6)
C17 Pd1 N1 96.09(8)
C17 Pd1 N2 170.63(8)
C17 Pd1 C18 85.17(9)
C18 Pd1 N1 176.65(8)
C18 Pd1 N2 104.03(7)
N3 N1 Pd1 121.02(13)
N3 N1 C6 112.78(16)
C6 N1 Pd1 126.16(12)
C7 N2 Pd1 109.53(12)
C11 N2 Pd1 133.26(14)
C11 N2 C7 116.75(17)
N1 N3 C7 114.04(16)
C2 C1 C6 117.4(2)
C2 C1 C15 121.4(2)
C6 C1 C15 121.21(19)
C1 C2 H2 119.5
C3 C2 C1 121.1(2)
C3 C2 H2 119.5
C2 C3 H3 119.9
C2 C3 C4 120.1(2)
C4 C3 H3 119.9
C3 C4 H4 119.3
C3 C4 C5 121.5(2)
C5 C4 H4 119.3
C4 C5 C13 120.5(2)
C6 C5 C4 116.7(2)
C6 C5 C13 122.82(19)
C1 C6 N1 116.93(18)
C5 C6 N1 119.75(19)
C5 C6 C1 123.25(19)
N2 C7 N3 119.61(17)
N2 C7 C8 124.66(18)
C8 C7 N3 115.70(18)
C7 C8 H8 120.9
C7 C8 C9 118.18(19)
C9 C8 H8 120.9
C8 C9 H9 121.0
C10 C9 C8 118.1(2)
C10 C9 H9 121.0
C9 C10 H10 119.5
C9 C10 C11 120.9(2)
C11 C10 H10 119.5
N2 C11 C10 121.31(19)
N2 C11 C12 118.76(18)
C10 C11 C12 119.93(19)
C11 C12 H12A 109.5
C11 C12 H12B 109.5
C11 C12 H12C 109.5
H12A C12 H12B 109.5
H12A C12 H12C 109.5
H12B C12 H12C 109.5
C5 C13 H13A 109.0
C5 C13 H13B 109.0
C5 C13 C14 112.93(19)
H13A C13 H13B 107.8
C14 C13 H13A 109.0
C14 C13 H13B 109.0
C13 C14 H14A 109.5
C13 C14 H14B 109.5
C13 C14 H14C 109.5
H14A C14 H14B 109.5
H14A C14 H14C 109.5
H14B C14 H14C 109.5
C1 C15 H15A 109.1
C1 C15 H15B 109.1
C1 C15 C16 112.60(18)
H15A C15 H15B 107.8
C16 C15 H15A 109.1
C16 C15 H15B 109.1
C15 C16 H16A 109.5
C15 C16 H16B 109.5
C15 C16 H16C 109.5
H16A C16 H16B 109.5
H16A C16 H16C 109.5
H16B C16 H16C 109.5
Pd1 C17 H17A 109.5
Pd1 C17 H17B 109.5
Pd1 C17 H17C 109.5
H17A C17 H17B 109.5
H17A C17 H17C 109.5
H17B C17 H17C 109.5
Pd1 C18 H18A 109.5
Pd1 C18 H18B 109.5
Pd1 C18 H18C 109.5
H18A C18 H18B 109.5
H18A C18 H18C 109.5
H18B C18 H18C 109.5

loop_
_geom_bond_atom_site_label_1
_geom_bond_atom_site_label_2
_geom_bond_distance
Pd1 N1 2.0807(17)
Pd1 N2 2.2110(16)
Pd1 C17 2.025(2)
Pd1 C18 2.055(2)
N1 N3 1.261(2)
N1 C6 1.451(3)
N2 C7 1.354(3)
N2 C11 1.348(3)
N3 C7 1.418(3)
C1 C2 1.388(3)
C1 C6 1.401(3)
C1 C15 1.502(3)
C2 H2 0.9500
C2 C3 1.381(3)
C3 H3 0.9500
C3 C4 1.382(3)
C4 H4 0.9500
C4 C5 1.398(3)
C5 C6 1.394(3)
C5 C13 1.505(3)
C7 C8 1.378(3)
C8 H8 0.9500
C8 C9 1.387(3)
C9 H9 0.9500
C9 C10 1.374(3)
C10 H10 0.9500
C10 C11 1.398(3)
C11 C12 1.488(3)
C12 H12A 0.9800
C12 H12B 0.9800
C12 H12C 0.9800
C13 H13A 0.9900
C13 H13B 0.9900
C13 C14 1.526(3)
C14 H14A 0.9800
C14 H14B 0.9800
C14 H14C 0.9800
C15 H15A 0.9900
C15 H15B 0.9900
C15 C16 1.533(3)
C16 H16A 0.9800
C16 H16B 0.9800
C16 H16C 0.9800
C17 H17A 0.9800
C17 H17B 0.9800
C17 H17C 0.9800
C18 H18A 0.9800
C18 H18B 0.9800
C18 H18C 0.9800

loop_
_geom_torsion_atom_site_label_1
_geom_torsion_atom_site_label_2
_geom_torsion_atom_site_label_3
_geom_torsion_atom_site_label_4
_geom_torsion
Pd1 N1 N3 C7 -3.8(2)
Pd1 N1 C6 C1 77.2(2)
Pd1 N1 C6 C5 -99.9(2)
Pd1 N2 C7 N3 11.0(2)
Pd1 N2 C7 C8 -171.07(18)
Pd1 N2 C11 C10 168.42(15)
Pd1 N2 C11 C12 -11.9(3)
N1 N3 C7 N2 -5.7(3)
N1 N3 C7 C8 176.25(19)
N2 C7 C8 C9 0.1(3)
N3 N1 C6 C1 -105.1(2)
N3 N1 C6 C5 77.8(2)
N3 C7 C8 C9 178.1(2)
C1 C2 C3 C4 -1.5(3)
C2 C1 C6 N1 -178.36(18)
C2 C1 C6 C5 -1.3(3)
C2 C1 C15 C16 -96.9(2)
C2 C3 C4 C5 0.0(3)
C3 C4 C5 C6 0.8(3)
C3 C4 C5 C13 -177.6(2)
C4 C5 C6 N1 176.88(17)
C4 C5 C6 C1 -0.1(3)
C4 C5 C13 C14 90.8(2)
C6 N1 N3 C7 178.43(17)
C6 C1 C2 C3 2.1(3)
C6 C1 C15 C16 80.6(3)
C6 C5 C13 C14 -87.5(3)
C7 N2 C11 C10 -2.9(3)
C7 N2 C11 C12 176.8(2)
C7 C8 C9 C10 -1.8(3)
C8 C9 C10 C11 1.1(3)
C9 C10 C11 N2 1.3(3)
C9 C10 C11 C12 -178.3(2)
C11 N2 C7 N3 -175.67(18)
C11 N2 C7 C8 2.2(3)
C13 C5 C6 N1 -4.7(3)
C13 C5 C6 C1 178.27(19)
C15 C1 C2 C3 179.7(2)
C15 C1 C6 N1 4.1(3)
C15 C1 C6 C5 -178.87(19)
